data_2312621
loop_
_publ_author_name
'Berm&#xfa;dez, Mariano Marziali'
'Muller, Federico G.'
'Baggio, Ricardo'
'Cukiernik, Fabio D.'

_publ_section_title
;
 Synthesis, crystal structure, magnetic behaviour and thermal stability of
 a paddle-wheel copper(II) complex bearing equatorial 3,4-diethoxybenzoate
 ligands.
;
_journal_coeditor_code ZO3055
_journal_issue 10
_journal_name_full 'Acta crystallographica. Section C, Structural chemistry'
_journal_paper_doi 10.1107/S2053229624008465
_journal_volume 80
_journal_year 2024
_chemical_formula_iupac '[Cu2 (C11 H13 O4)4 (C2 H6 O1)2]'
_chemical_formula_moiety 'C48 H64 Cu2 O18'
_chemical_formula_sum 'C48 H64 Cu2 O18'
_chemical_formula_weight 1056.07
_chemical_name_systematic Tetrakis(\m-3,4-diethoxybenzoato-\k^2^<i>O</i>:<i>O</i>')bis[(ethanol-\k<i>O</i>)copper(II)]
_space_group_crystal_system triclinic
_space_group_IT_number 2
_space_group_name_Hall '-P 1'
_space_group_name_H-M_alt 'P -1'
_atom_sites_solution_hydrogens geom
_atom_sites_solution_primary direct
_atom_sites_solution_secondary difmap
_audit_creation_method SHELXL-2019/3
_cell_angle_alpha 83.135(6)
_cell_angle_beta 81.967(5)
_cell_angle_gamma 86.064(6)
_cell_formula_units_Z 3
_cell_length_a 13.3799(8)
_cell_length_b 13.7269(12)
_cell_length_c 21.7569(13)
_cell_measurement_reflns_used 5769
_cell_measurement_temperature 294(2)
_cell_measurement_theta_max 27.5440
_cell_measurement_theta_min 3.9770
_cell_volume 3922.9(5)
_computing_cell_refinement
;
CrysAlis PRO (Oxford Diffraction, 2009)
;
_computing_data_collection
;
CrysAlis PRO (Oxford Diffraction, 2009)
;
_computing_data_reduction
;
CrysAlis PRO (Oxford Diffraction, 2009)
;
_computing_molecular_graphics
;
SHELXTL (Sheldrick, 2008)
;
_computing_publication_material
;
SHELXL2019 (Sheldrick, 2015b)
;
_computing_structure_refinement
;
SHELXL2019 (Sheldrick, 2015b)
;
_computing_structure_solution
;
SHELXT (Sheldrick, 2015a)
;
_diffrn_ambient_temperature 294(2)
_diffrn_detector_area_resol_mean 16.1158
_diffrn_measured_fraction_theta_full 0.996
_diffrn_measured_fraction_theta_max 0.980
_diffrn_measurement_device_type 'Oxford Diffraction Xcalibur Gemini diffractometer with an Eos detector'
_diffrn_measurement_method '\w scans'
_diffrn_radiation_monochromator graphite
_diffrn_radiation_source 'Enhance (Mo) X-ray Source'
_diffrn_radiation_type MoK\a
_diffrn_radiation_wavelength 0.71073
_diffrn_reflns_av_R_equivalents 0.0659
_diffrn_reflns_av_unetI/netI 0.0928
_diffrn_reflns_limit_h_max 16
_diffrn_reflns_limit_h_min -16
_diffrn_reflns_limit_k_max 13
_diffrn_reflns_limit_k_min -17
_diffrn_reflns_limit_l_max 26
_diffrn_reflns_limit_l_min -27
_diffrn_reflns_number 29390
_diffrn_reflns_theta_full 25.242
_diffrn_reflns_theta_max 26.997
_diffrn_reflns_theta_min 3.602
_exptl_absorpt_coefficient_mu 0.882
_exptl_absorpt_correction_T_max 1.00000
_exptl_absorpt_correction_T_min 0.86640
_exptl_absorpt_correction_type multi-scan
_exptl_absorpt_process_details
;
(CrysAlis PRO; Oxford Diffraction, 2009)
;
_exptl_crystal_colour 'deep green'
_exptl_crystal_density_diffrn 1.341
_exptl_crystal_description prism
_exptl_crystal_F_000 1662
_exptl_crystal_size_max 0.20
_exptl_crystal_size_mid 0.18
_exptl_crystal_size_min 0.10
_refine_diff_density_max 0.806
_refine_diff_density_min -0.530
_refine_ls_extinction_method none
_refine_ls_goodness_of_fit_ref 0.958
_refine_ls_hydrogen_treatment constr
_refine_ls_matrix_type full
_refine_ls_number_parameters 934
_refine_ls_number_reflns 16783
_refine_ls_number_restraints 1407
_refine_ls_restrained_S_all 0.968
_refine_ls_R_factor_all 0.1044
_refine_ls_R_factor_gt 0.0655
_refine_ls_shift/su_max 0.001
_refine_ls_shift/su_mean 0.000
_refine_ls_structure_factor_coef Fsqd
_refine_ls_weighting_details 'w=1/[\s^2^(Fo^2^)+(0.0799P)^2^+3.0534P] where P=(Fo^2^+2Fc^2^)/3'
_refine_ls_weighting_scheme calc
_refine_ls_wR_factor_gt 0.1533
_refine_ls_wR_factor_ref 0.1891
_reflns_number_gt 10854
_reflns_number_total 16783
_reflns_threshold_expression 'I > 2\s(I)'
_cod_data_source_file zo3055sup1.cif
_cod_data_source_block I
_cod_database_code 2312621
_shelx_space_group_comment
;
The symmetry employed for this shelxl refinement is uniquely defined
by the following loop, which should always be used as a source of
symmetry information in preference to the above space-group names.
They are only intended as comments.
;

loop_
_space_group_symop_operation_xyz
'x, y, z'
'-x, -y, -z'

loop_
_atom_site_type_symbol
_atom_site_label
_atom_site_fract_x
_atom_site_fract_y
_atom_site_fract_z
_atom_site_U_iso_or_equiv
_atom_site_adp_type
_atom_site_calc_flag
_atom_site_occupancy
_atom_site_disorder_assembly
_atom_site_disorder_group
Cu Cu1 0.49083(3) 0.10376(4) 0.28979(2) 0.03797(14) Uani d 1 . .
Cu Cu2 0.57513(4) 0.02298(4) 0.38526(2) 0.03905(14) Uani d 1 . .
Cu Cu3 0.46537(3) 0.00333(4) 0.05790(2) 0.03497(13) Uani d 1 . .
O O1A 0.5088(3) 0.1334(2) 0.42751(14) 0.0616(9) Uani d 1 . .
O O2A 0.4441(2) 0.2062(2) 0.34420(14) 0.0522(8) Uani d 1 . .
O O3A 0.2811(3) 0.5283(3) 0.40918(19) 0.0897(13) Uani d 1 . .
O O4A 0.3170(3) 0.5335(3) 0.5227(2) 0.0933(14) Uani d 1 . .
C C1A 0.4208(3) 0.2870(3) 0.4346(2) 0.0513(10) Uani d 1 . .
C C2A 0.3682(3) 0.3660(3) 0.4055(2) 0.0525(11) Uani d 1 . .
H H2AA 0.356186 0.363885 0.364647 0.063 Uiso calc 1 . .
C C3A 0.3334(4) 0.4470(4) 0.4351(2) 0.0619(12) Uani d 1 . .
C C4A 0.3513(4) 0.4490(4) 0.4962(2) 0.0685(13) Uani d 1 . .
C C5A 0.4040(4) 0.3718(4) 0.5253(3) 0.0760(16) Uani d 1 . .
H H5AA 0.416722 0.374417 0.566042 0.091 Uiso calc 1 . .
C C6A 0.4387(4) 0.2895(4) 0.4951(2) 0.0679(15) Uani d 1 . .
H H6AA 0.473399 0.237157 0.515580 0.081 Uiso calc 1 . .
C C7A 0.4603(3) 0.2034(3) 0.39945(19) 0.0458(9) Uani d 1 . .
C C8A 0.2646(6) 0.5296(5) 0.3456(3) 0.105(2) Uani d 1 . .
H H8AA 0.220777 0.477787 0.341787 0.126 Uiso calc 1 . .
H H8AB 0.328352 0.518844 0.319441 0.126 Uiso calc 1 . .
C C9A 0.2172(8) 0.6260(6) 0.3258(5) 0.166(4) Uani d 1 . .
H H9AA 0.214324 0.631903 0.281646 0.248 Uiso calc 1 . .
H H9AB 0.256437 0.677024 0.335111 0.248 Uiso calc 1 . .
H H9AC 0.150003 0.631934 0.347650 0.248 Uiso calc 1 . .
C C10A 0.3490(5) 0.5509(4) 0.5775(3) 0.0851(18) Uani d 1 . .
H H10A 0.422139 0.551808 0.571549 0.102 Uiso calc 1 . .
H H10B 0.329620 0.497797 0.609618 0.102 Uiso calc 1 . .
C C11A 0.3057(5) 0.6447(4) 0.5983(3) 0.0860(19) Uani d 1 . .
H H11A 0.327767 0.653109 0.637356 0.129 Uiso calc 1 . .
H H11B 0.233227 0.644490 0.603520 0.129 Uiso calc 1 . .
H H11C 0.327698 0.697758 0.567589 0.129 Uiso calc 1 . .
O O1B 0.5537(2) -0.0117(2) 0.24904(12) 0.0458(7) Uani d 1 . .
O O2B 0.6308(2) -0.0758(2) 0.33048(13) 0.0503(8) Uani d 1 . .
O O3B 0.8489(2) -0.3647(2) 0.25045(14) 0.0589(9) Uani d 1 . .
O O4B 0.8442(2) -0.3450(2) 0.13046(13) 0.0489(7) Uani d 1 . .
C C1B 0.6707(3) -0.1470(3) 0.23660(17) 0.0361(8) Uani d 1 . .
C C2B 0.7309(3) -0.2222(3) 0.26393(18) 0.0414(9) Uani d 1 . .
H H2BA 0.732295 -0.228761 0.306850 0.050 Uiso calc 1 . .
C C3B 0.7885(3) -0.2872(3) 0.22785(18) 0.0411(9) Uani d 1 . .
C C4B 0.7857(3) -0.2785(3) 0.16293(17) 0.0396(8) Uani d 1 . .
C C5B 0.7280(3) -0.2015(3) 0.13604(18) 0.0444(10) Uani d 1 . .
H H5BA 0.727622 -0.192980 0.093024 0.053 Uiso calc 1 . .
C C6B 0.6713(3) -0.1374(3) 0.17288(17) 0.0398(9) Uani d 1 . .
H H6BA 0.632418 -0.086484 0.154223 0.048 Uiso calc 1 . .
C C7B 0.6137(3) -0.0736(3) 0.27498(17) 0.0393(8) Uani d 1 . .
C C8B 0.8610(5) -0.3724(4) 0.3148(2) 0.0831(19) Uani d 1 . .
H H8BA 0.795982 -0.378105 0.340601 0.100 Uiso calc 1 . .
H H8BB 0.891875 -0.314715 0.323879 0.100 Uiso calc 1 . .
C C9B 0.9275(7) -0.4622(5) 0.3272(3) 0.133(4) Uani d 1 . .
H H9BA 0.936089 -0.471514 0.370662 0.199 Uiso calc 1 . .
H H9BB 0.992205 -0.454601 0.302326 0.199 Uiso calc 1 . .
H H9BC 0.897064 -0.518243 0.316739 0.199 Uiso calc 1 . .
C C10B 0.8452(3) -0.3330(3) 0.06414(19) 0.0501(11) Uani d 1 . .
H H10C 0.863894 -0.267124 0.047186 0.060 Uiso calc 1 . .
H H10D 0.778503 -0.342442 0.053923 0.060 Uiso calc 1 . .
C C11B 0.9198(4) -0.4068(4) 0.0368(3) 0.0804(18) Uani d 1 . .
H H11D 0.921594 -0.399509 -0.007782 0.121 Uiso calc 1 . .
H H11E 0.900431 -0.471760 0.053484 0.121 Uiso calc 1 . .
H H11F 0.985621 -0.396863 0.047032 0.121 Uiso calc 1 . .
O O1C 0.4485(2) -0.0451(3) 0.40612(15) 0.0616(9) Uani d 1 . .
O O2C 0.3753(2) 0.0257(2) 0.32412(13) 0.0464(7) Uani d 1 . .
O O3C 0.0337(2) -0.1252(3) 0.34986(18) 0.0753(11) Uani d 1 . .
O O4C 0.0330(3) -0.2578(3) 0.4443(2) 0.0860(12) Uani d 1 . .
C C1C 0.2860(3) -0.0940(3) 0.3931(2) 0.0534(10) Uani d 1 . .
C C2C 0.2025(3) -0.0783(3) 0.3616(2) 0.0477(9) Uani d 1 . .
H H2CA 0.202835 -0.029183 0.328225 0.057 Uiso calc 1 . .
C C3C 0.1191(3) -0.1333(4) 0.3784(2) 0.0540(10) Uani d 1 . .
C C4C 0.1178(3) -0.2067(4) 0.4301(3) 0.0675(13) Uani d 1 . .
C C5C 0.2023(4) -0.2210(5) 0.4607(3) 0.095(2) Uani d 1 . .
H H5CA 0.202984 -0.269722 0.494323 0.114 Uiso calc 1 . .
C C6C 0.2853(4) -0.1656(4) 0.4432(3) 0.0808(18) Uani d 1 . .
H H6CA 0.340787 -0.176355 0.464979 0.097 Uiso calc 1 . .
C C7C 0.3773(3) -0.0335(3) 0.37266(18) 0.0436(8) Uani d 1 . .
C C8C 0.0249(4) -0.0510(5) 0.3007(3) 0.0789(16) Uani d 1 . .
H H8CA 0.079029 -0.059629 0.266817 0.095 Uiso calc 1 . .
H H8CB 0.029926 0.012722 0.314772 0.095 Uiso calc 1 . .
C C9C -0.0744(4) -0.0558(5) 0.2784(3) 0.0768(16) Uani d 1 . .
H H9CA -0.082389 -0.003252 0.245874 0.115 Uiso calc 1 . .
H H9CB -0.127482 -0.049539 0.312510 0.115 Uiso calc 1 . .
H H9CC -0.077463 -0.117638 0.262537 0.115 Uiso calc 1 . .
C C10C 0.0275(5) -0.3301(5) 0.4965(3) 0.101(2) Uani d 1 . .
H H10E 0.036645 -0.300831 0.533617 0.121 Uiso calc 1 . .
H H10F 0.080474 -0.381085 0.489771 0.121 Uiso calc 1 . .
C C11C -0.0728(5) -0.3731(6) 0.5050(4) 0.116(3) Uani d 1 . .
H H11G -0.081028 -0.415741 0.543504 0.174 Uiso calc 1 . .
H H11H -0.077587 -0.409980 0.470846 0.174 Uiso calc 1 . .
H H11I -0.124874 -0.321324 0.506271 0.174 Uiso calc 1 . .
O O1D 0.6167(2) 0.1695(3) 0.26455(14) 0.0575(8) Uani d 1 . .
O O2D 0.6879(2) 0.1054(2) 0.34797(14) 0.0538(8) Uani d 1 . .
O O3D 1.0270(4) 0.2462(5) 0.3159(4) 0.189(4) Uani d 1 . .
O O4D 1.0289(2) 0.3838(3) 0.21674(18) 0.0706(10) Uani d 1 . .
C C1D 0.7773(3) 0.2192(3) 0.27405(19) 0.0444(8) Uani d 1 . .
C C2D 0.8634(3) 0.2038(4) 0.3034(2) 0.0598(12) Uani d 1 . .
H H2DA 0.865563 0.155161 0.336962 0.072 Uiso calc 1 . .
C C3D 0.9457(4) 0.2595(4) 0.2835(3) 0.0711(15) Uani d 1 . .
C C4D 0.9437(3) 0.3331(3) 0.2330(2) 0.0537(10) Uani d 1 . .
C C5D 0.8567(3) 0.3495(4) 0.2055(2) 0.0594(12) Uani d 1 . .
H H5DA 0.853096 0.399529 0.172907 0.071 Uiso calc 1 . .
C C6D 0.7749(3) 0.2927(4) 0.2255(2) 0.0561(11) Uani d 1 . .
H H6DA 0.717088 0.304437 0.205855 0.067 Uiso calc 1 . .
C C7D 0.6874(3) 0.1602(3) 0.29800(18) 0.0427(8) Uani d 1 . .
C C8D 1.1137(6) 0.2437(10) 0.3053(5) 0.211(6) Uani d 1 . .
H H8DA 1.132697 0.310013 0.289723 0.253 Uiso calc 1 . .
H H8DB 1.132457 0.204011 0.271066 0.253 Uiso calc 1 . .
C C9D 1.1773(5) 0.2076(6) 0.3536(4) 0.133(3) Uani d 1 . .
H H9DA 1.235128 0.170502 0.335529 0.200 Uiso calc 1 . .
H H9DB 1.139179 0.166339 0.385983 0.200 Uiso calc 1 . .
H H9DC 1.199262 0.262309 0.370934 0.200 Uiso calc 1 . .
C C10D 1.0298(4) 0.4619(4) 0.1676(3) 0.0719(14) Uani d 1 . .
H H10G 0.977291 0.511657 0.178387 0.086 Uiso calc 1 . .
H H10H 1.017071 0.437441 0.129581 0.086 Uiso calc 1 . .
C C11D 1.1302(4) 0.5048(5) 0.1581(4) 0.111(3) Uani d 1 . .
H H11J 1.131784 0.558161 0.125209 0.167 Uiso calc 1 . .
H H11K 1.181562 0.455322 0.146840 0.167 Uiso calc 1 . .
H H11L 1.142241 0.528575 0.195969 0.167 Uiso calc 1 . .
O O1E 0.4336(2) 0.1451(2) 0.03982(13) 0.0466(7) Uani d 1 . .
O O2E 0.4934(2) 0.1373(2) -0.06164(13) 0.0469(7) Uani d 1 . .
O O3E 0.4269(3) 0.4791(3) -0.16549(16) 0.0844(12) Uani d 1 . .
O O4E 0.3675(4) 0.5883(3) -0.0779(2) 0.1054(16) Uani d 1 . .
C C1E 0.4313(3) 0.2912(3) -0.03015(18) 0.0428(8) Uani d 1 . .
C C2E 0.4453(3) 0.3339(3) -0.0917(2) 0.0475(9) Uani d 1 . .
H H2EA 0.471240 0.295472 -0.123204 0.057 Uiso calc 1 . .
C C3E 0.4215(4) 0.4323(3) -0.1068(2) 0.0560(11) Uani d 1 . .
C C4E 0.3852(4) 0.4917(3) -0.0582(2) 0.0602(12) Uani d 1 . .
C C5E 0.3721(4) 0.4488(3) 0.0021(2) 0.0598(12) Uani d 1 . .
H H5EA 0.349048 0.487243 0.034184 0.072 Uiso calc 1 . .
C C6E 0.3928(3) 0.3483(3) 0.0165(2) 0.0488(10) Uani d 1 . .
H H6EA 0.380668 0.319818 0.057647 0.059 Uiso calc 1 . .
C C7E 0.4546(3) 0.1839(3) -0.01611(18) 0.0401(8) Uani d 1 . .
C C8E 0.4523(5) 0.4234(4) -0.2161(2) 0.0812(16) Uani d 1 . .
H H8EA 0.413680 0.364913 -0.209742 0.097 Uiso calc 1 . .
H H8EB 0.523647 0.403395 -0.220342 0.097 Uiso calc 1 . .
C C9E 0.4282(6) 0.4866(6) -0.2731(3) 0.125(3) Uani d 1 . .
H H9EA 0.441156 0.449514 -0.308348 0.187 Uiso calc 1 . .
H H9EB 0.469734 0.542242 -0.280270 0.187 Uiso calc 1 . .
H H9EC 0.358311 0.508844 -0.267445 0.187 Uiso calc 1 . .
C C10E 0.3343(5) 0.6557(5) -0.0325(3) 0.101(2) Uani d 1 . .
H H10I 0.349507 0.722378 -0.049662 0.121 Uiso calc 1 . .
H H10J 0.367455 0.638642 0.004518 0.121 Uiso calc 1 . .
C C11E 0.2254(5) 0.6468(5) -0.0174(4) 0.107(2) Uani d 1 . .
H H11M 0.198424 0.692738 0.011520 0.161 Uiso calc 1 . .
H H11N 0.211798 0.581253 0.001208 0.161 Uiso calc 1 . .
H H11O 0.194181 0.660696 -0.054813 0.161 Uiso calc 1 . .
O O1F 0.60131(19) 0.0352(2) 0.06751(12) 0.0467(7) Uani d 1 . .
O O2F 0.6625(2) 0.0261(2) -0.03316(13) 0.0474(7) Uani d 1 . .
O O3F 1.0204(2) 0.1317(3) -0.05369(14) 0.0554(8) Uani d 1 . .
O O4F 1.0518(2) 0.1616(3) 0.05654(15) 0.0595(8) Uani d 1 . .
C C1F 0.7702(3) 0.0720(3) 0.03397(18) 0.0421(8) Uani d 1 . .
C C2F 0.8483(3) 0.0841(3) -0.01570(19) 0.0421(9) Uani d 1 . .
H H2FA 0.837905 0.070497 -0.055112 0.051 Uiso calc 1 . .
C C3F 0.9412(3) 0.1163(3) -0.00731(18) 0.0430(8) Uani d 1 . .
C C4F 0.9572(3) 0.1322(3) 0.05252(19) 0.0472(9) Uani d 1 . .
C C5F 0.8804(3) 0.1217(3) 0.10188(19) 0.0482(10) Uani d 1 . .
H H5FA 0.890734 0.135611 0.141227 0.058 Uiso calc 1 . .
C C6F 0.7868(3) 0.0900(3) 0.09267(19) 0.0443(9) Uani d 1 . .
H H6FA 0.735736 0.081147 0.126212 0.053 Uiso calc 1 . .
C C7F 0.6714(3) 0.0423(3) 0.02178(18) 0.0397(8) Uani d 1 . .
C C8F 1.0056(3) 0.1235(3) -0.1166(2) 0.0527(10) Uani d 1 . .
H H8FA 0.968967 0.065202 -0.117523 0.063 Uiso calc 1 . .
H H8FB 1.070842 0.115805 -0.141747 0.063 Uiso calc 1 . .
C C9F 0.9485(4) 0.2108(4) -0.1441(2) 0.0705(14) Uani d 1 . .
H H9FA 0.949111 0.207183 -0.187941 0.106 Uiso calc 1 . .
H H9FB 0.979534 0.269463 -0.138241 0.106 Uiso calc 1 . .
H H9FC 0.879953 0.212279 -0.123882 0.106 Uiso calc 1 . .
C C10F 1.0780(3) 0.1717(4) 0.1168(2) 0.0647(13) Uani d 1 . .
H H10K 1.068690 0.110600 0.143853 0.078 Uiso calc 1 . .
H H10L 1.034920 0.222930 0.135623 0.078 Uiso calc 1 . .
C C11F 1.1854(4) 0.1973(6) 0.1094(3) 0.096(2) Uani d 1 . .
H H11P 1.206137 0.197975 0.149882 0.144 Uiso calc 1 . .
H H11Q 1.192619 0.261118 0.086332 0.144 Uiso calc 1 . .
H H11R 1.226849 0.149467 0.087340 0.144 Uiso calc 1 . .
O O1H 0.4222(3) 0.1765(2) 0.20996(14) 0.0605(8) Uani d 1 . .
H H1H 0.421963 0.139177 0.183244 0.073 Uiso calc 1 . .
C C1H 0.4564(5) 0.2714(4) 0.1803(3) 0.0927(19) Uani d 1 . .
H H1HA 0.519242 0.284248 0.194521 0.111 Uiso calc 1 . .
H H1HB 0.468718 0.270412 0.135379 0.111 Uiso calc 1 . .
C C2H 0.3793(6) 0.3499(5) 0.1959(4) 0.120(3) Uani d 1 . .
H H2HA 0.395408 0.409279 0.169330 0.180 Uiso calc 1 . .
H H2HB 0.378291 0.360839 0.238712 0.180 Uiso calc 1 . .
H H2HC 0.314175 0.330550 0.189679 0.180 Uiso calc 1 . .
O O1G 0.6416(2) -0.0405(3) 0.46593(14) 0.0666(10) Uani d 1 . .
H H1G 0.600171 -0.064227 0.494130 0.080 Uiso calc 1 . .
C C1G 0.7377(5) -0.0935(8) 0.4685(5) 0.161(4) Uani d 1 . .
H H1GA 0.732755 -0.135453 0.507831 0.193 Uiso calc 1 . .
H H1GB 0.746169 -0.136522 0.435645 0.193 Uiso calc 1 . .
C C2G 0.8300(7) -0.0420(11) 0.4630(7) 0.259(7) Uani d 1 . .
H H2GA 0.884916 -0.080156 0.442648 0.389 Uiso calc 1 . .
H H2GB 0.844058 -0.032383 0.503842 0.389 Uiso calc 1 . .
H H2GC 0.822189 0.020620 0.438805 0.389 Uiso calc 1 . .
O O1I 0.4171(2) -0.0056(2) 0.15989(12) 0.0471(7) Uani d 1 . .
H H1I 0.458102 -0.012258 0.184993 0.057 Uiso calc 1 . .
C C1I 0.3274(4) -0.0512(5) 0.1872(3) 0.0792(16) Uani d 1 . .
H H1IA 0.276349 -0.035693 0.159443 0.095 Uiso calc 1 . .
H H1IB 0.302804 -0.024467 0.226089 0.095 Uiso calc 1 . .
C C2I 0.3415(7) -0.1582(5) 0.1996(5) 0.155(4) Uani d 1 . .
H H2IA 0.279159 -0.184837 0.219577 0.232 Uiso calc 1 . .
H H2IB 0.392900 -0.174185 0.226357 0.232 Uiso calc 1 . .
H H2IC 0.361677 -0.185661 0.160883 0.232 Uiso calc 1 . .

loop_
_atom_site_aniso_label
_atom_site_aniso_U_11
_atom_site_aniso_U_22
_atom_site_aniso_U_33
_atom_site_aniso_U_12
_atom_site_aniso_U_13
_atom_site_aniso_U_23
Cu1 0.0399(3) 0.0390(3) 0.0353(3) 0.0033(2) -0.0072(2) -0.0056(2)
Cu2 0.0410(3) 0.0430(3) 0.0330(3) 0.0059(2) -0.00633(19) -0.0068(2)
Cu3 0.0336(2) 0.0389(3) 0.0327(3) -0.0006(2) -0.00659(18) -0.00338(19)
O1A 0.079(2) 0.060(2) 0.0447(17) 0.0245(17) -0.0087(15) -0.0157(14)
O2A 0.0645(19) 0.0454(18) 0.0492(14) 0.0098(15) -0.0132(13) -0.0164(13)
O3A 0.111(3) 0.068(2) 0.095(3) 0.033(2) -0.032(2) -0.029(2)
O4A 0.103(3) 0.091(3) 0.097(3) 0.032(2) -0.032(2) -0.055(2)
C1A 0.052(2) 0.048(2) 0.055(2) 0.0041(18) -0.0077(18) -0.0164(16)
C2A 0.056(3) 0.051(2) 0.053(2) 0.0035(18) -0.0117(19) -0.0152(17)
C3A 0.058(3) 0.057(2) 0.073(2) 0.011(2) -0.010(2) -0.0216(19)
C4A 0.063(3) 0.072(3) 0.076(3) 0.012(2) -0.011(2) -0.034(2)
C5A 0.089(4) 0.077(3) 0.073(3) 0.019(3) -0.031(3) -0.043(2)
C6A 0.077(3) 0.069(3) 0.063(2) 0.023(3) -0.022(2) -0.028(2)
C7A 0.046(2) 0.046(2) 0.0464(16) 0.0016(16) -0.0054(15) -0.0121(14)
C8A 0.144(6) 0.082(4) 0.093(3) 0.024(4) -0.036(4) -0.016(3)
C9A 0.223(11) 0.111(6) 0.167(9) 0.058(6) -0.083(8) -0.008(6)
C10A 0.096(4) 0.078(4) 0.091(3) 0.016(3) -0.022(3) -0.045(3)
C11A 0.132(5) 0.069(3) 0.061(3) 0.018(3) -0.018(3) -0.032(3)
O1B 0.0533(16) 0.0453(17) 0.0386(15) 0.0159(13) -0.0087(12) -0.0111(12)
O2B 0.0585(17) 0.0536(19) 0.0390(13) 0.0169(15) -0.0106(12) -0.0119(13)
O3B 0.069(2) 0.056(2) 0.0498(16) 0.0291(16) -0.0143(15) -0.0126(14)
O4B 0.0483(16) 0.0545(18) 0.0436(14) 0.0108(13) -0.0053(12) -0.0133(13)
C1B 0.0319(17) 0.0394(19) 0.0370(15) -0.0008(14) -0.0053(13) -0.0039(13)
C2B 0.045(2) 0.042(2) 0.0365(19) 0.0056(16) -0.0080(15) -0.0042(14)
C3B 0.0364(19) 0.045(2) 0.0423(16) 0.0052(15) -0.0097(14) -0.0076(14)
C4B 0.0353(18) 0.043(2) 0.0407(16) 0.0009(14) -0.0045(14) -0.0079(14)
C5B 0.047(2) 0.053(2) 0.0314(18) 0.0088(17) -0.0045(15) -0.0054(15)
C6B 0.039(2) 0.045(2) 0.0358(15) 0.0028(17) -0.0053(14) -0.0055(15)
C7B 0.0416(19) 0.0387(19) 0.0375(15) 0.0015(14) -0.0056(13) -0.0060(13)
C8B 0.119(5) 0.077(4) 0.051(2) 0.039(3) -0.027(3) -0.005(3)
C9B 0.188(8) 0.112(6) 0.105(5) 0.084(6) -0.073(6) -0.023(4)
C10B 0.050(2) 0.058(3) 0.0432(17) 0.008(2) -0.0051(17) -0.0182(19)
C11B 0.088(4) 0.089(4) 0.063(3) 0.035(3) -0.005(3) -0.032(3)
O1C 0.0523(16) 0.079(2) 0.0518(18) -0.0153(16) -0.0139(13) 0.0141(16)
O2C 0.0403(15) 0.0519(18) 0.0466(15) 0.0000(13) -0.0075(12) -0.0027(12)
O3C 0.0542(18) 0.076(3) 0.094(3) -0.0159(18) -0.0201(17) 0.0177(19)
O4C 0.0597(19) 0.085(3) 0.106(3) -0.0258(18) -0.010(2) 0.031(2)
C1C 0.0495(19) 0.053(3) 0.056(2) -0.0001(17) -0.0074(17) -0.0006(17)
C2C 0.0460(18) 0.040(2) 0.054(2) 0.0005(16) -0.0025(16) -0.0008(18)
C3C 0.0456(18) 0.051(3) 0.064(3) -0.0050(17) -0.0045(17) -0.0029(18)
C4C 0.051(2) 0.061(3) 0.085(3) -0.0104(19) -0.004(2) 0.014(2)
C5C 0.060(3) 0.107(5) 0.107(5) -0.023(3) -0.019(3) 0.054(4)
C6C 0.050(2) 0.089(4) 0.097(4) -0.013(2) -0.020(3) 0.038(3)
C7C 0.0473(18) 0.042(2) 0.0423(18) 0.0044(15) -0.0068(14) -0.0098(13)
C8C 0.068(3) 0.079(4) 0.089(4) -0.011(3) -0.024(3) 0.012(3)
C9C 0.068(3) 0.081(4) 0.085(4) -0.004(3) -0.025(3) -0.003(3)
C10C 0.095(4) 0.085(5) 0.112(5) -0.033(3) -0.004(4) 0.034(3)
C11C 0.107(4) 0.112(6) 0.122(6) -0.050(4) 0.013(4) 0.008(5)
O1D 0.0534(16) 0.071(2) 0.0484(17) -0.0124(16) -0.0122(13) 0.0029(15)
O2D 0.0499(16) 0.0552(19) 0.0557(17) -0.0050(14) -0.0100(13) 0.0011(13)
O3D 0.089(3) 0.200(7) 0.266(7) -0.061(4) -0.098(4) 0.147(6)
O4D 0.0470(16) 0.065(2) 0.095(3) -0.0121(15) -0.0078(16) 0.0169(18)
C1D 0.0464(17) 0.040(2) 0.047(2) 0.0050(15) -0.0007(15) -0.0163(14)
C2D 0.0468(19) 0.051(3) 0.077(3) -0.0016(18) -0.0105(19) 0.013(2)
C3D 0.051(2) 0.058(3) 0.098(4) -0.007(2) -0.015(2) 0.023(2)
C4D 0.0457(18) 0.047(2) 0.066(3) -0.0038(16) -0.0031(17) 0.0000(18)
C5D 0.054(2) 0.064(3) 0.057(3) -0.0036(19) -0.0074(18) 0.007(2)
C6D 0.052(2) 0.061(3) 0.055(2) -0.0034(18) -0.0096(19) -0.0032(18)
C7D 0.0486(18) 0.039(2) 0.0429(18) 0.0031(15) -0.0073(14) -0.0146(13)
C8D 0.094(3) 0.274(15) 0.258(11) -0.046(6) -0.089(5) 0.096(10)
C9D 0.081(5) 0.123(7) 0.212(8) 0.008(5) -0.077(5) -0.027(6)
C10D 0.069(3) 0.053(3) 0.086(4) -0.004(2) 0.003(3) 0.007(2)
C11D 0.076(3) 0.087(5) 0.157(7) -0.019(3) -0.004(4) 0.039(5)
O1E 0.0507(16) 0.0454(17) 0.0428(13) 0.0055(13) -0.0072(12) -0.0043(11)
O2E 0.0557(17) 0.0403(16) 0.0427(14) 0.0046(13) -0.0040(12) -0.0036(11)
O3E 0.130(3) 0.056(2) 0.0570(18) 0.002(2) 0.002(2) 0.0150(15)
O4E 0.170(4) 0.0363(19) 0.098(3) 0.019(2) -0.004(3) 0.0075(17)
C1E 0.045(2) 0.0414(18) 0.0443(17) -0.0008(16) -0.0129(15) -0.0049(13)
C2E 0.050(2) 0.0407(19) 0.0499(19) -0.0017(17) -0.0063(17) 0.0017(16)
C3E 0.071(3) 0.0406(19) 0.0530(19) -0.0013(19) -0.004(2) 0.0039(14)
C4E 0.080(3) 0.0355(19) 0.062(2) 0.004(2) -0.009(2) 0.0005(15)
C5E 0.083(3) 0.040(2) 0.057(2) 0.007(2) -0.014(2) -0.0081(17)
C6E 0.063(3) 0.0425(19) 0.044(2) 0.0051(18) -0.0199(19) -0.0056(15)
C7E 0.0366(19) 0.0435(18) 0.0417(14) -0.0013(15) -0.0107(14) -0.0046(12)
C8E 0.105(4) 0.076(4) 0.059(3) -0.004(3) -0.010(3) 0.006(2)
C9E 0.135(6) 0.155(8) 0.074(4) -0.005(6) -0.025(4) 0.037(4)
C10E 0.119(4) 0.054(3) 0.124(5) 0.014(3) -0.007(4) -0.010(3)
C11E 0.119(4) 0.066(4) 0.131(6) 0.007(4) -0.015(4) 0.005(4)
O1F 0.0378(14) 0.063(2) 0.0399(14) -0.0062(13) -0.0098(10) -0.0009(13)
O2F 0.0377(14) 0.060(2) 0.0456(14) -0.0062(13) -0.0070(11) -0.0078(13)
O3F 0.0410(15) 0.074(2) 0.0529(15) -0.0130(15) -0.0055(11) -0.0104(15)
O4F 0.0430(15) 0.079(2) 0.0611(18) -0.0164(15) -0.0143(13) -0.0108(17)
C1F 0.0386(16) 0.043(2) 0.0448(17) -0.0014(15) -0.0107(12) 0.0000(16)
C2F 0.0410(16) 0.045(2) 0.0425(19) -0.0041(15) -0.0098(13) -0.0080(17)
C3F 0.0377(16) 0.043(2) 0.0494(17) -0.0052(15) -0.0086(12) -0.0036(16)
C4F 0.0371(16) 0.055(3) 0.0517(18) -0.0046(16) -0.0145(13) -0.0027(17)
C5F 0.0472(18) 0.056(3) 0.044(2) -0.0078(17) -0.0142(14) -0.0033(18)
C6F 0.0399(18) 0.049(3) 0.0447(19) -0.0040(17) -0.0077(15) -0.0056(18)
C7F 0.0366(15) 0.039(2) 0.0428(15) -0.0013(15) -0.0085(11) 0.0022(14)
C8F 0.042(2) 0.064(3) 0.054(2) -0.0090(19) -0.0001(17) -0.0175(19)
C9F 0.060(3) 0.083(4) 0.068(3) -0.009(2) -0.011(2) 0.002(3)
C10F 0.052(2) 0.083(4) 0.066(2) -0.010(2) -0.020(2) -0.016(3)
C11F 0.057(3) 0.138(6) 0.106(5) -0.024(3) -0.027(3) -0.038(4)
O1H 0.088(2) 0.0479(18) 0.0507(18) 0.0060(17) -0.0278(17) -0.0080(14)
C1H 0.097(4) 0.074(3) 0.105(5) -0.008(2) -0.036(3) 0.028(3)
C2H 0.165(7) 0.066(4) 0.135(7) 0.004(4) -0.040(5) -0.021(4)
O1G 0.0622(19) 0.090(3) 0.0414(17) 0.0089(18) -0.0055(14) 0.0076(17)
C1G 0.076(3) 0.232(10) 0.165(8) 0.036(5) -0.056(5) 0.033(7)
C2G 0.111(6) 0.383(19) 0.281(18) -0.038(9) -0.009(9) -0.030(15)
O1I 0.0460(15) 0.062(2) 0.0350(15) -0.0080(13) -0.0070(11) -0.0055(13)
C1I 0.075(3) 0.110(4) 0.052(3) -0.039(3) 0.002(2) -0.001(3)
C2I 0.160(8) 0.105(4) 0.177(9) -0.042(5) 0.059(7) -0.004(6)

loop_
_atom_type_symbol
_atom_type_description
_atom_type_scat_dispersion_real
_atom_type_scat_dispersion_imag
_atom_type_scat_source
C C 0.0033 0.0016 'International Tables Vol C Tables 4.2.6.8 and 6.1.1.4'
H H 0.0000 0.0000 'International Tables Vol C Tables 4.2.6.8 and 6.1.1.4'
O O 0.0106 0.0060 'International Tables Vol C Tables 4.2.6.8 and 6.1.1.4'
Cu Cu 0.3201 1.2651 'International Tables Vol C Tables 4.2.6.8 and 6.1.1.4'

loop_
_geom_angle_atom_site_label_1
_geom_angle_atom_site_label_2
_geom_angle_atom_site_label_3
_geom_angle_site_symmetry_1
_geom_angle_site_symmetry_3
_geom_angle
_geom_angle_publ_flag
O1D Cu1 O2C . . 171.52(12) ?
O1D Cu1 O2A . . 89.22(14) ?
O2C Cu1 O2A . . 91.58(13) ?
O1D Cu1 O1B . . 88.83(14) ?
O2C Cu1 O1B . . 88.66(13) ?
O2A Cu1 O1B . . 168.13(11) ?
O1D Cu1 O1H . . 93.04(13) ?
O2C Cu1 O1H . . 95.31(13) ?
O2A Cu1 O1H . . 94.83(12) ?
O1B Cu1 O1H . . 96.96(11) ?
O1D Cu1 Cu2 . . 85.47(9) ?
O2C Cu1 Cu2 . . 86.22(8) ?
O2A Cu1 Cu2 . . 83.81(9) ?
O1B Cu1 Cu2 . . 84.37(8) ?
O1H Cu1 Cu2 . . 177.99(9) ?
O2B Cu2 O1A . . 169.96(12) ?
O2B Cu2 O1C . . 90.55(15) ?
O1A Cu2 O1C . . 88.66(16) ?
O2B Cu2 O2D . . 88.40(14) ?
O1A Cu2 O2D . . 90.13(15) ?
O1C Cu2 O2D . . 167.03(12) ?
O2B Cu2 O1G . . 96.87(12) ?
O1A Cu2 O1G . . 93.16(13) ?
O1C Cu2 O1G . . 96.21(13) ?
O2D Cu2 O1G . . 96.75(13) ?
O2B Cu2 Cu1 . . 84.98(8) ?
O1A Cu2 Cu1 . . 84.99(9) ?
O1C Cu2 Cu1 . . 83.38(9) ?
O2D Cu2 Cu1 . . 83.65(9) ?
O1G Cu2 Cu1 . . 178.11(9) ?
O1F Cu3 O2F . 2_655 170.26(12) ?
O1F Cu3 O1E . . 87.86(12) ?
O2F Cu3 O1E 2_655 . 90.66(12) ?
O1F Cu3 O2E . 2_655 90.83(13) ?
O2F Cu3 O2E 2_655 2_655 89.08(13) ?
O1E Cu3 O2E . 2_655 170.70(11) ?
O1F Cu3 O1I . . 91.87(11) ?
O2F Cu3 O1I 2_655 . 97.86(11) ?
O1E Cu3 O1I . . 96.52(11) ?
O2E Cu3 O1I 2_655 . 92.72(12) ?
O1F Cu3 Cu3 . 2_655 85.55(8) ?
O2F Cu3 Cu3 2_655 2_655 84.81(9) ?
O1E Cu3 Cu3 . 2_655 89.30(8) ?
O2E Cu3 Cu3 2_655 2_655 81.42(8) ?
O1I Cu3 Cu3 . 2_655 173.55(8) ?
C7A O1A Cu2 . . 122.4(3) ?
C7A O2A Cu1 . . 124.5(3) ?
C3A O3A C8A . . 117.2(4) ?
C4A O4A C10A . . 119.6(4) ?
C6A C1A C2A . . 119.2(4) ?
C6A C1A C7A . . 121.0(4) ?
C2A C1A C7A . . 119.7(4) ?
C3A C2A C1A . . 122.2(4) ?
C3A C2A H2AA . . 118.9 ?
C1A C2A H2AA . . 118.9 ?
C2A C3A O3A . . 125.6(4) ?
C2A C3A C4A . . 118.4(4) ?
O3A C3A C4A . . 116.1(4) ?
C5A C4A O4A . . 124.2(5) ?
C5A C4A C3A . . 120.0(4) ?
O4A C4A C3A . . 115.7(4) ?
C4A C5A C6A . . 121.3(5) ?
C4A C5A H5AA . . 119.4 ?
C6A C5A H5AA . . 119.4 ?
C1A C6A C5A . . 118.9(5) ?
C1A C6A H6AA . . 120.5 ?
C5A C6A H6AA . . 120.5 ?
O2A C7A O1A . . 124.0(4) ?
O2A C7A C1A . . 118.3(4) ?
O1A C7A C1A . . 117.7(4) ?
O3A C8A C9A . . 108.2(6) ?
O3A C8A H8AA . . 110.1 ?
C9A C8A H8AA . . 110.1 ?
O3A C8A H8AB . . 110.1 ?
C9A C8A H8AB . . 110.1 ?
H8AA C8A H8AB . . 108.4 ?
C8A C9A H9AA . . 109.5 ?
C8A C9A H9AB . . 109.5 ?
H9AA C9A H9AB . . 109.5 ?
C8A C9A H9AC . . 109.5 ?
H9AA C9A H9AC . . 109.5 ?
H9AB C9A H9AC . . 109.5 ?
O4A C10A C11A . . 111.9(5) ?
O4A C10A H10A . . 109.2 ?
C11A C10A H10A . . 109.2 ?
O4A C10A H10B . . 109.2 ?
C11A C10A H10B . . 109.2 ?
H10A C10A H10B . . 107.9 ?
C10A C11A H11A . . 109.5 ?
C10A C11A H11B . . 109.5 ?
H11A C11A H11B . . 109.5 ?
C10A C11A H11C . . 109.5 ?
H11A C11A H11C . . 109.5 ?
H11B C11A H11C . . 109.5 ?
C7B O1B Cu1 . . 122.0(2) ?
C7B O2B Cu2 . . 123.5(2) ?
C3B O3B C8B . . 117.3(3) ?
C4B O4B C10B . . 116.6(3) ?
C6B C1B C2B . . 118.8(3) ?
C6B C1B C7B . . 120.6(3) ?
C2B C1B C7B . . 120.4(3) ?
C3B C2B C1B . . 120.6(3) ?
C3B C2B H2BA . . 119.7 ?
C1B C2B H2BA . . 119.7 ?
C2B C3B O3B . . 125.0(3) ?
C2B C3B C4B . . 120.0(3) ?
O3B C3B C4B . . 114.9(3) ?
O4B C4B C5B . . 124.4(3) ?
O4B C4B C3B . . 116.7(3) ?
C5B C4B C3B . . 118.8(3) ?
C6B C5B C4B . . 120.2(4) ?
C6B C5B H5BA . . 119.9 ?
C4B C5B H5BA . . 119.9 ?
C1B C6B C5B . . 121.6(4) ?
C1B C6B H6BA . . 119.2 ?
C5B C6B H6BA . . 119.2 ?
O2B C7B O1B . . 124.7(3) ?
O2B C7B C1B . . 117.4(3) ?
O1B C7B C1B . . 117.9(3) ?
O3B C8B C9B . . 106.5(4) ?
O3B C8B H8BA . . 110.4 ?
C9B C8B H8BA . . 110.4 ?
O3B C8B H8BB . . 110.4 ?
C9B C8B H8BB . . 110.4 ?
H8BA C8B H8BB . . 108.6 ?
C8B C9B H9BA . . 109.5 ?
C8B C9B H9BB . . 109.5 ?
H9BA C9B H9BB . . 109.5 ?
C8B C9B H9BC . . 109.5 ?
H9BA C9B H9BC . . 109.5 ?
H9BB C9B H9BC . . 109.5 ?
O4B C10B C11B . . 108.4(4) ?
O4B C10B H10C . . 110.0 ?
C11B C10B H10C . . 110.0 ?
O4B C10B H10D . . 110.0 ?
C11B C10B H10D . . 110.0 ?
H10C C10B H10D . . 108.4 ?
C10B C11B H11D . . 109.5 ?
C10B C11B H11E . . 109.5 ?
H11D C11B H11E . . 109.5 ?
C10B C11B H11F . . 109.5 ?
H11D C11B H11F . . 109.5 ?
H11E C11B H11F . . 109.5 ?
C7C O1C Cu2 . . 123.7(3) ?
C7C O2C Cu1 . . 121.2(3) ?
C3C O3C C8C . . 118.9(4) ?
C4C O4C C10C . . 117.9(4) ?
C6C C1C C2C . . 119.4(4) ?
C6C C1C C7C . . 120.2(4) ?
C2C C1C C7C . . 120.4(4) ?
C3C C2C C1C . . 121.7(4) ?
C3C C2C H2CA . . 119.1 ?
C1C C2C H2CA . . 119.1 ?
C2C C3C O3C . . 126.5(4) ?
C2C C3C C4C . . 119.1(4) ?
O3C C3C C4C . . 114.5(4) ?
O4C C4C C5C . . 125.9(5) ?
O4C C4C C3C . . 116.0(4) ?
C5C C4C C3C . . 118.1(4) ?
C4C C5C C6C . . 122.1(5) ?
C4C C5C H5CA . . 119.0 ?
C6C C5C H5CA . . 119.0 ?
C1C C6C C5C . . 119.7(5) ?
C1C C6C H6CA . . 120.2 ?
C5C C6C H6CA . . 120.2 ?
O2C C7C O1C . . 125.3(4) ?
O2C C7C C1C . . 116.7(3) ?
O1C C7C C1C . . 117.9(4) ?
O3C C8C C9C . . 108.9(4) ?
O3C C8C H8CA . . 109.9 ?
C9C C8C H8CA . . 109.9 ?
O3C C8C H8CB . . 109.9 ?
C9C C8C H8CB . . 109.9 ?
H8CA C8C H8CB . . 108.3 ?
C8C C9C H9CA . . 109.5 ?
C8C C9C H9CB . . 109.5 ?
H9CA C9C H9CB . . 109.5 ?
C8C C9C H9CC . . 109.5 ?
H9CA C9C H9CC . . 109.5 ?
H9CB C9C H9CC . . 109.5 ?
O4C C10C C11C . . 108.7(5) ?
O4C C10C H10E . . 109.9 ?
C11C C10C H10E . . 109.9 ?
O4C C10C H10F . . 109.9 ?
C11C C10C H10F . . 109.9 ?
H10E C10C H10F . . 108.3 ?
C10C C11C H11G . . 109.5 ?
C10C C11C H11H . . 109.5 ?
H11G C11C H11H . . 109.5 ?
C10C C11C H11I . . 109.5 ?
H11G C11C H11I . . 109.5 ?
H11H C11C H11I . . 109.5 ?
C7D O1D Cu1 . . 122.2(3) ?
C7D O2D Cu2 . . 123.4(3) ?
C8D O3D C3D . . 138.1(8) ?
C4D O4D C10D . . 118.4(4) ?
C6D C1D C2D . . 118.7(4) ?
C6D C1D C7D . . 121.5(4) ?
C2D C1D C7D . . 119.7(4) ?
C3D C2D C1D . . 120.7(4) ?
C3D C2D H2DA . . 119.6 ?
C1D C2D H2DA . . 119.6 ?
C2D C3D O3D . . 119.1(5) ?
C2D C3D C4D . . 120.4(4) ?
O3D C3D C4D . . 120.4(5) ?
O4D C4D C5D . . 125.8(4) ?
O4D C4D C3D . . 115.9(4) ?
C5D C4D C3D . . 118.3(4) ?
C6D C5D C4D . . 120.9(4) ?
C6D C5D H5DA . . 119.6 ?
C4D C5D H5DA . . 119.6 ?
C5D C6D C1D . . 121.0(4) ?
C5D C6D H6DA . . 119.5 ?
C1D C6D H6DA . . 119.5 ?
O2D C7D O1D . . 125.2(4) ?
O2D C7D C1D . . 118.7(4) ?
O1D C7D C1D . . 116.1(4) ?
O3D C8D C9D . . 121.2(9) ?
O3D C8D H8DA . . 107.0 ?
C9D C8D H8DA . . 107.0 ?
O3D C8D H8DB . . 107.0 ?
C9D C8D H8DB . . 107.0 ?
H8DA C8D H8DB . . 106.8 ?
C8D C9D H9DA . . 109.5 ?
C8D C9D H9DB . . 109.5 ?
H9DA C9D H9DB . . 109.5 ?
C8D C9D H9DC . . 109.5 ?
H9DA C9D H9DC . . 109.5 ?
H9DB C9D H9DC . . 109.5 ?
O4D C10D C11D . . 108.4(5) ?
O4D C10D H10G . . 110.0 ?
C11D C10D H10G . . 110.0 ?
O4D C10D H10H . . 110.0 ?
C11D C10D H10H . . 110.0 ?
H10G C10D H10H . . 108.4 ?
C10D C11D H11J . . 109.5 ?
C10D C11D H11K . . 109.5 ?
H11J C11D H11K . . 109.5 ?
C10D C11D H11L . . 109.5 ?
H11J C11D H11L . . 109.5 ?
H11K C11D H11L . . 109.5 ?
C7E O1E Cu3 . . 117.8(2) ?
C7E O2E Cu3 . 2_655 126.8(3) ?
C3E O3E C8E . . 118.6(4) ?
C4E O4E C10E . . 119.2(5) ?
C6E C1E C2E . . 119.3(4) ?
C6E C1E C7E . . 121.3(4) ?
C2E C1E C7E . . 119.4(4) ?
C3E C2E C1E . . 121.2(4) ?
C3E C2E H2EA . . 119.4 ?
C1E C2E H2EA . . 119.4 ?
O3E C3E C2E . . 125.4(4) ?
O3E C3E C4E . . 115.3(4) ?
C2E C3E C4E . . 119.2(4) ?
C5E C4E O4E . . 126.5(4) ?
C5E C4E C3E . . 119.0(4) ?
O4E C4E C3E . . 114.5(4) ?
C4E C5E C6E . . 121.1(4) ?
C4E C5E H5EA . . 119.5 ?
C6E C5E H5EA . . 119.5 ?
C1E C6E C5E . . 120.1(4) ?
C1E C6E H6EA . . 119.9 ?
C5E C6E H6EA . . 119.9 ?
O1E C7E O2E . . 124.7(4) ?
O1E C7E C1E . . 118.2(3) ?
O2E C7E C1E . . 117.1(4) ?
O3E C8E C9E . . 107.3(5) ?
O3E C8E H8EA . . 110.3 ?
C9E C8E H8EA . . 110.3 ?
O3E C8E H8EB . . 110.3 ?
C9E C8E H8EB . . 110.3 ?
H8EA C8E H8EB . . 108.5 ?
C8E C9E H9EA . . 109.5 ?
C8E C9E H9EB . . 109.5 ?
H9EA C9E H9EB . . 109.5 ?
C8E C9E H9EC . . 109.5 ?
H9EA C9E H9EC . . 109.5 ?
H9EB C9E H9EC . . 109.5 ?
O4E C10E C11E . . 105.8(6) ?
O4E C10E H10I . . 110.6 ?
C11E C10E H10I . . 110.6 ?
O4E C10E H10J . . 110.6 ?
C11E C10E H10J . . 110.6 ?
H10I C10E H10J . . 108.7 ?
C10E C11E H11M . . 109.5 ?
C10E C11E H11N . . 109.5 ?
H11M C11E H11N . . 109.5 ?
C10E C11E H11O . . 109.5 ?
H11M C11E H11O . . 109.5 ?
H11N C11E H11O . . 109.5 ?
C7F O1F Cu3 . . 122.0(2) ?
C7F O2F Cu3 . 2_655 122.8(3) ?
C3F O3F C8F . . 118.8(3) ?
C4F O4F C10F . . 118.6(3) ?
C6F C1F C2F . . 119.1(4) ?
C6F C1F C7F . . 121.9(4) ?
C2F C1F C7F . . 118.9(3) ?
C3F C2F C1F . . 121.2(4) ?
C3F C2F H2FA . . 119.4 ?
C1F C2F H2FA . . 119.4 ?
O3F C3F C2F . . 124.7(4) ?
O3F C3F C4F . . 116.6(3) ?
C2F C3F C4F . . 118.7(4) ?
O4F C4F C5F . . 124.7(4) ?
O4F C4F C3F . . 114.6(4) ?
C5F C4F C3F . . 120.7(4) ?
C4F C5F C6F . . 120.0(4) ?
C4F C5F H5FA . . 120.0 ?
C6F C5F H5FA . . 120.0 ?
C1F C6F C5F . . 120.2(4) ?
C1F C6F H6FA . . 119.9 ?
C5F C6F H6FA . . 119.9 ?
O2F C7F O1F . . 124.7(4) ?
O2F C7F C1F . . 118.1(3) ?
O1F C7F C1F . . 117.2(3) ?
O3F C8F C9F . . 112.1(4) ?
O3F C8F H8FA . . 109.2 ?
C9F C8F H8FA . . 109.2 ?
O3F C8F H8FB . . 109.2 ?
C9F C8F H8FB . . 109.2 ?
H8FA C8F H8FB . . 107.9 ?
C8F C9F H9FA . . 109.5 ?
C8F C9F H9FB . . 109.5 ?
H9FA C9F H9FB . . 109.5 ?
C8F C9F H9FC . . 109.5 ?
H9FA C9F H9FC . . 109.5 ?
H9FB C9F H9FC . . 109.5 ?
O4F C10F C11F . . 108.5(4) ?
O4F C10F H10K . . 110.0 ?
C11F C10F H10K . . 110.0 ?
O4F C10F H10L . . 110.0 ?
C11F C10F H10L . . 110.0 ?
H10K C10F H10L . . 108.4 ?
C10F C11F H11P . . 109.5 ?
C10F C11F H11Q . . 109.5 ?
H11P C11F H11Q . . 109.5 ?
C10F C11F H11R . . 109.5 ?
H11P C11F H11R . . 109.5 ?
H11Q C11F H11R . . 109.5 ?
C1H O1H Cu1 . . 119.7(3) ?
C1H O1H H1H . . 109.5 ?
Cu1 O1H H1H . . 111.1 ?
C2H C1H O1H . . 110.1(5) ?
C2H C1H H1HA . . 109.6 ?
O1H C1H H1HA . . 109.6 ?
C2H C1H H1HB . . 109.6 ?
O1H C1H H1HB . . 109.6 ?
H1HA C1H H1HB . . 108.1 ?
C1H C2H H2HA . . 109.5 ?
C1H C2H H2HB . . 109.5 ?
H2HA C2H H2HB . . 109.5 ?
C1H C2H H2HC . . 109.5 ?
H2HA C2H H2HC . . 109.5 ?
H2HB C2H H2HC . . 109.5 ?
C1G O1G Cu2 . . 128.5(4) ?
C1G O1G H1G . . 109.5 ?
Cu2 O1G H1G . . 113.0 ?
C2G C1G O1G . . 120.9(9) ?
C2G C1G H1GA . . 107.1 ?
O1G C1G H1GA . . 107.1 ?
C2G C1G H1GB . . 107.1 ?
O1G C1G H1GB . . 107.1 ?
H1GA C1G H1GB . . 106.8 ?
C1G C2G H2GA . . 109.5 ?
C1G C2G H2GB . . 109.5 ?
H2GA C2G H2GB . . 109.5 ?
C1G C2G H2GC . . 109.5 ?
H2GA C2G H2GC . . 109.5 ?
H2GB C2G H2GC . . 109.5 ?
C1I O1I Cu3 . . 120.9(3) ?
C1I O1I H1I . . 109.5 ?
Cu3 O1I H1I . . 121.8 ?
O1I C1I C2I . . 113.1(5) ?
O1I C1I H1IA . . 109.0 ?
C2I C1I H1IA . . 109.0 ?
O1I C1I H1IB . . 109.0 ?
C2I C1I H1IB . . 109.0 ?
H1IA C1I H1IB . . 107.8 ?
C1I C2I H2IA . . 109.5 ?
C1I C2I H2IB . . 109.5 ?
H2IA C2I H2IB . . 109.5 ?
C1I C2I H2IC . . 109.5 ?
H2IA C2I H2IC . . 109.5 ?
H2IB C2I H2IC . . 109.5 ?

loop_
_geom_bond_atom_site_label_1
_geom_bond_atom_site_label_2
_geom_bond_site_symmetry_2
_geom_bond_distance
_geom_bond_publ_flag
Cu1 O1D . 1.945(3) y
Cu1 O2C . 1.952(3) y
Cu1 O2A . 1.959(3) y
Cu1 O1B . 1.987(3) y
Cu1 O1H . 2.183(3) y
Cu1 Cu2 . 2.5979(6) y
Cu2 O2B . 1.953(3) y
Cu2 O1A . 1.962(3) y
Cu2 O1C . 1.962(3) y
Cu2 O2D . 1.972(3) y
Cu2 O1G . 2.144(3) y
Cu3 O1F . 1.945(3) y
Cu3 O2F 2_655 1.945(3) y
Cu3 O1E . 1.968(3) y
Cu3 O2E 2_655 1.967(3) y
Cu3 O1I . 2.214(3) y
Cu3 Cu3 2_655 2.5700(9) y
O1A C7A . 1.266(5) ?
O2A C7A . 1.246(5) ?
O3A C3A . 1.380(5) ?
O3A C8A . 1.429(7) ?
O4A C4A . 1.380(5) ?
O4A C10A . 1.372(6) ?
C1A C6A . 1.376(6) ?
C1A C2A . 1.388(6) ?
C1A C7A . 1.482(5) ?
C2A C3A . 1.373(6) ?
C2A H2AA . 0.9300 ?
C3A C4A . 1.387(6) ?
C4A C5A . 1.373(7) ?
C5A C6A . 1.394(6) ?
C5A H5AA . 0.9300 ?
C6A H6AA . 0.9300 ?
C8A C9A . 1.471(6) ?
C8A H8AA . 0.9700 ?
C8A H8AB . 0.9700 ?
C9A H9AA . 0.9600 ?
C9A H9AB . 0.9600 ?
C9A H9AC . 0.9600 ?
C10A C11A . 1.471(5) ?
C10A H10A . 0.9700 ?
C10A H10B . 0.9700 ?
C11A H11A . 0.9600 ?
C11A H11B . 0.9600 ?
C11A H11C . 0.9600 ?
O1B C7B . 1.266(4) ?
O2B C7B . 1.256(4) ?
O3B C3B . 1.377(4) ?
O3B C8B . 1.422(5) ?
O4B C4B . 1.359(4) ?
O4B C10B . 1.431(5) ?
C1B C6B . 1.376(5) ?
C1B C2B . 1.393(5) ?
C1B C7B . 1.488(5) ?
C2B C3B . 1.382(5) ?
C2B H2BA . 0.9300 ?
C3B C4B . 1.409(5) ?
C4B C5B . 1.387(5) ?
C5B C6B . 1.378(5) ?
C5B H5BA . 0.9300 ?
C6B H6BA . 0.9300 ?
C8B C9B . 1.491(5) ?
C8B H8BA . 0.9700 ?
C8B H8BB . 0.9700 ?
C9B H9BA . 0.9600 ?
C9B H9BB . 0.9600 ?
C9B H9BC . 0.9600 ?
C10B C11B . 1.490(5) ?
C10B H10C . 0.9700 ?
C10B H10D . 0.9700 ?
C11B H11D . 0.9600 ?
C11B H11E . 0.9600 ?
C11B H11F . 0.9600 ?
O1C C7C . 1.269(4) ?
O2C C7C . 1.256(5) ?
O3C C3C . 1.366(5) ?
O3C C8C . 1.399(6) ?
O4C C4C . 1.355(6) ?
O4C C10C . 1.414(6) ?
C1C C6C . 1.377(6) ?
C1C C2C . 1.381(5) ?
C1C C7C . 1.509(6) ?
C2C C3C . 1.373(6) ?
C2C H2CA . 0.9300 ?
C3C C4C . 1.417(6) ?
C4C C5C . 1.382(6) ?
C5C C6C . 1.374(7) ?
C5C H5CA . 0.9300 ?
C6C H6CA . 0.9300 ?
C8C C9C . 1.484(5) ?
C8C H8CA . 0.9700 ?
C8C H8CB . 0.9700 ?
C9C H9CA . 0.9600 ?
C9C H9CB . 0.9600 ?
C9C H9CC . 0.9600 ?
C10C C11C . 1.482(6) ?
C10C H10E . 0.9700 ?
C10C H10F . 0.9700 ?
C11C H11G . 0.9600 ?
C11C H11H . 0.9600 ?
C11C H11I . 0.9600 ?
O1D C7D . 1.263(4) ?
O2D C7D . 1.246(5) ?
O3D C8D . 1.150(8) ?
O3D C3D . 1.367(6) ?
O4D C4D . 1.359(5) ?
O4D C10D . 1.419(6) ?
C1D C6D . 1.373(6) ?
C1D C2D . 1.387(6) ?
C1D C7D . 1.494(6) ?
C2D C3D . 1.374(6) ?
C2D H2DA . 0.9300 ?
C3D C4D . 1.403(6) ?
C4D C5D . 1.376(6) ?
C5D C6D . 1.378(6) ?
C5D H5DA . 0.9300 ?
C6D H6DA . 0.9300 ?
C8D C9D . 1.463(6) ?
C8D H8DA . 0.9700 ?
C8D H8DB . 0.9700 ?
C9D H9DA . 0.9600 ?
C9D H9DB . 0.9600 ?
C9D H9DC . 0.9600 ?
C10D C11D . 1.482(5) ?
C10D H10G . 0.9700 ?
C10D H10H . 0.9700 ?
C11D H11J . 0.9600 ?
C11D H11K . 0.9600 ?
C11D H11L . 0.9600 ?
O1E C7E . 1.270(4) ?
O2E C7E . 1.273(4) ?
O3E C3E . 1.354(5) ?
O3E C8E . 1.406(6) ?
O4E C4E . 1.360(5) ?
O4E C10E . 1.438(7) ?
C1E C6E . 1.378(5) ?
C1E C2E . 1.389(5) ?
C1E C7E . 1.488(5) ?
C2E C3E . 1.377(5) ?
C2E H2EA . 0.9300 ?
C3E C4E . 1.425(6) ?
C4E C5E . 1.366(6) ?
C5E C6E . 1.395(6) ?
C5E H5EA . 0.9300 ?
C6E H6EA . 0.9300 ?
C8E C9E . 1.486(5) ?
C8E H8EA . 0.9700 ?
C8E H8EB . 0.9700 ?
C9E H9EA . 0.9600 ?
C9E H9EB . 0.9600 ?
C9E H9EC . 0.9600 ?
C10E C11E . 1.459(6) ?
C10E H10I . 0.9700 ?
C10E H10J . 0.9700 ?
C11E H11M . 0.9600 ?
C11E H11N . 0.9600 ?
C11E H11O . 0.9600 ?
O1F C7F . 1.268(4) ?
O2F C7F . 1.265(4) ?
O3F C3F . 1.366(5) ?
O3F C8F . 1.429(5) ?
O4F C4F . 1.372(5) ?
O4F C10F . 1.429(5) ?
C1F C6F . 1.380(5) ?
C1F C2F . 1.398(5) ?
C1F C7F . 1.476(5) ?
C2F C3F . 1.390(5) ?
C2F H2FA . 0.9300 ?
C3F C4F . 1.393(5) ?
C4F C5F . 1.380(5) ?
C5F C6F . 1.401(5) ?
C5F H5FA . 0.9300 ?
C6F H6FA . 0.9300 ?
C8F C9F . 1.487(5) ?
C8F H8FA . 0.9700 ?
C8F H8FB . 0.9700 ?
C9F H9FA . 0.9600 ?
C9F H9FB . 0.9600 ?
C9F H9FC . 0.9600 ?
C10F C11F . 1.485(5) ?
C10F H10K . 0.9700 ?
C10F H10L . 0.9700 ?
C11F H11P . 0.9600 ?
C11F H11Q . 0.9600 ?
C11F H11R . 0.9600 ?
O1H C1H . 1.456(6) ?
O1H H1H . 0.8200 ?
C1H C2H . 1.474(6) ?
C1H H1HA . 0.9700 ?
C1H H1HB . 0.9700 ?
C2H H2HA . 0.9600 ?
C2H H2HB . 0.9600 ?
C2H H2HC . 0.9600 ?
O1G C1G . 1.437(7) ?
O1G H1G . 0.8200 ?
C1G C2G . 1.449(7) ?
C1G H1GA . 0.9700 ?
C1G H1GB . 0.9700 ?
C2G H2GA . 0.9600 ?
C2G H2GB . 0.9600 ?
C2G H2GC . 0.9600 ?
O1I C1I . 1.414(6) ?
O1I H1I . 0.8200 ?
C1I C2I . 1.465(6) ?
C1I H1IA . 0.9700 ?
C1I H1IB . 0.9700 ?
C2I H2IA . 0.9600 ?
C2I H2IB . 0.9600 ?
C2I H2IC . 0.9600 ?

loop_
_geom_hbond_atom_site_label_D
_geom_hbond_atom_site_label_H
_geom_hbond_atom_site_label_A
_geom_hbond_site_symmetry_A
_geom_hbond_distance_DH
_geom_hbond_distance_HA
_geom_hbond_distance_DA
_geom_hbond_angle_DHA
_geom_hbond_publ_flag
O1H H1H O1I . 0.82 2.12 2.853(4) 149.2 yes
O1G H1G O1A 2_656 0.82 2.25 3.065(5) 177.8 yes
O1I H1I O1B . 0.82 2.02 2.836(4) 173.0 yes

_cod_database_fobs_code 2312621
